data_2311302
loop_
_publ_author_name
'Prasad, N. L.'
'Krishnamurthy, M. S.'
'Nagarajaiah, H.'
'Begum, Noor Shahina'

_publ_section_title
;
 Crystal structure of ethyl
 5-acetyl-2-{[(di-methyl-amino)-methyl-idene]amino}-4-methyl-thio-phene-3-carboxyl-ate.
;
_journal_coeditor_code HB7483
_journal_issue 'Pt 10'
_journal_name_full 'Acta crystallographica. Section E, Crystallographic communications'
_journal_page_first o762
_journal_page_last 3
_journal_paper_doi 10.1107/S2056989015016217
_journal_volume 71
_journal_year 2015
_chemical_formula_iupac 'C13 H18 N2 O3 S'
_chemical_formula_moiety 'C13 H18 N2 O3 S'
_chemical_formula_sum 'C13 H18 N2 O3 S'
_chemical_formula_weight 282.35
_chemical_name_systematic
;
Ethyl
5-acetyl-2-{[(dimethylamino)methylidene]amino}-4-methylthiophene-3-carboxylate
;
_space_group_IT_number 61
_space_group_name_Hall '-P 2ac 2ab'
_space_group_name_H-M_alt 'P b c a'
_symmetry_cell_setting orthorhombic
_symmetry_space_group_name_Hall '-P 2ac 2ab'
_symmetry_space_group_name_H-M 'P b c a'
_atom_sites_solution_hydrogens geom
_atom_sites_solution_primary direct
_atom_sites_solution_secondary difmap
_audit_creation_method SHELXL-97
_cell_angle_alpha 90.00
_cell_angle_beta 90.00
_cell_angle_gamma 90.00
_cell_formula_units_Z 8
_cell_length_a 12.218(3)
_cell_length_b 7.332(2)
_cell_length_c 30.923(8)
_cell_measurement_reflns_used 3012
_cell_measurement_temperature 100(2)
_cell_measurement_theta_max 27.00
_cell_measurement_theta_min 2.12
_cell_volume 2770.2(12)
_computing_cell_refinement
;
SAINT-Plus (Bruker, 1998)
;
_computing_data_collection
;
SMART (Bruker, 1998)
;
_computing_data_reduction
;
SAINT-Plus (Bruker, 1998)
;
_computing_molecular_graphics
;
ORTEP-3 for Windows (Farrugia, 2012) and CAMERON (Watkin <i>et al.</i>,
1996)
;
_computing_publication_material
;
WinGX (Farrugia, 2012)
;
_computing_structure_refinement
;
SHELXL97 (Sheldrick, 2008)
;
_computing_structure_solution
;
SHELXS97 (Sheldrick, 2008)
;
_diffrn_ambient_temperature 100(2)
_diffrn_measured_fraction_theta_full 0.995
_diffrn_measured_fraction_theta_max 0.995
_diffrn_measurement_device_type 'Bruker SMART APEX CCD'
_diffrn_measurement_method '\w scans'
_diffrn_radiation_monochromator graphite
_diffrn_radiation_source 'fine-focus sealed tube'
_diffrn_radiation_type MoK\a
_diffrn_radiation_wavelength 0.71073
_diffrn_reflns_av_R_equivalents 0.0757
_diffrn_reflns_av_sigmaI/netI 0.0581
_diffrn_reflns_limit_h_max 15
_diffrn_reflns_limit_h_min -14
_diffrn_reflns_limit_k_max 9
_diffrn_reflns_limit_k_min -9
_diffrn_reflns_limit_l_max 35
_diffrn_reflns_limit_l_min -39
_diffrn_reflns_number 15478
_diffrn_reflns_theta_full 27.00
_diffrn_reflns_theta_max 27.00
_diffrn_reflns_theta_min 2.12
_exptl_absorpt_coefficient_mu 0.240
_exptl_absorpt_correction_T_max 0.9627
_exptl_absorpt_correction_T_min 0.9581
_exptl_absorpt_correction_type multi-scan
_exptl_absorpt_process_details
;
(SADABS; Bruker, 1998)
;
_exptl_crystal_colour colorless
_exptl_crystal_density_diffrn 1.354
_exptl_crystal_density_method 'not measured'
_exptl_crystal_description block
_exptl_crystal_F_000 1200
_exptl_crystal_size_max 0.29
_exptl_crystal_size_mid 0.26
_exptl_crystal_size_min 0.10
_refine_diff_density_max 0.519
_refine_diff_density_min -0.335
_refine_ls_extinction_method none
_refine_ls_goodness_of_fit_ref 1.185
_refine_ls_hydrogen_treatment constr
_refine_ls_matrix_type full
_refine_ls_number_parameters 177
_refine_ls_number_reflns 3012
_refine_ls_number_restraints 0
_refine_ls_restrained_S_all 1.185
_refine_ls_R_factor_all 0.0917
_refine_ls_R_factor_gt 0.0583
_refine_ls_shift/su_max 0.000
_refine_ls_shift/su_mean 0.000
_refine_ls_structure_factor_coef Fsqd
_refine_ls_weighting_details 'calc w=1/[\s^2^(Fo^2^)+(0.0811P)^2^+0.3374P] where P=(Fo^2^+2Fc^2^)/3'
_refine_ls_weighting_scheme calc
_refine_ls_wR_factor_gt 0.1381
_refine_ls_wR_factor_ref 0.1732
_reflns_number_gt 2140
_reflns_number_total 3012
_reflns_threshold_expression I>2\s(I)
_cod_data_source_file hb7483sup1.cif
_cod_data_source_block I
_cod_original_cell_volume 2769.9(13)
_cod_database_code 2311302

loop_
_symmetry_equiv_pos_as_xyz
'x, y, z'
'-x+1/2, -y, z+1/2'
'x+1/2, -y+1/2, -z'
'-x, y+1/2, -z+1/2'
'-x, -y, -z'
'x-1/2, y, -z-1/2'
'-x-1/2, y-1/2, z'
'x, -y-1/2, z-1/2'

loop_
_atom_site_type_symbol
_atom_site_label
_atom_site_fract_x
_atom_site_fract_y
_atom_site_fract_z
_atom_site_U_iso_or_equiv
_atom_site_adp_type
_atom_site_calc_flag
_atom_site_refinement_flags
_atom_site_occupancy
_atom_site_symmetry_multiplicity
C C1 0.8067(2) 0.2414(4) 0.37436(9) 0.0219(6) Uani d . 1 1
H H1A 0.8527 0.3124 0.3942 0.033 Uiso calc R 1 1
H H1B 0.7973 0.3089 0.3473 0.033 Uiso calc R 1 1
H H1C 0.8419 0.1240 0.3684 0.033 Uiso calc R 1 1
C C2 0.5031(2) 0.1973(4) 0.39447(9) 0.0194(6) Uani d . 1 1
C C3 0.5979(2) 0.2312(4) 0.37104(9) 0.0193(6) Uani d . 1 1
C C4 0.6967(2) 0.2091(4) 0.39477(9) 0.0196(6) Uani d . 1 1
C C5 0.6764(2) 0.1574(4) 0.43709(9) 0.0190(6) Uani d . 1 1
C C6 0.7476(2) 0.1108(4) 0.47350(9) 0.0211(6) Uani d . 1 1
C C7 0.8697(2) 0.1198(4) 0.46853(9) 0.0252(7) Uani d . 1 1
H H7A 0.9048 0.0694 0.4944 0.038 Uiso calc R 1 1
H H7B 0.8923 0.2471 0.4648 0.038 Uiso calc R 1 1
H H7C 0.8919 0.0488 0.4431 0.038 Uiso calc R 1 1
C C8 0.5956(2) 0.2660(4) 0.32370(9) 0.0203(6) Uani d . 1 1
C C9 0.5315(2) 0.4612(4) 0.26762(9) 0.0251(7) Uani d . 1 1
H H9A 0.4661 0.5384 0.2628 0.030 Uiso calc R 1 1
H H9B 0.5215 0.3467 0.2511 0.030 Uiso calc R 1 1
C C10 0.6313(2) 0.5590(5) 0.25110(10) 0.0321(7) Uani d . 1 1
H H10A 0.6411 0.6730 0.2672 0.048 Uiso calc R 1 1
H H10B 0.6219 0.5864 0.2203 0.048 Uiso calc R 1 1
H H10C 0.6958 0.4814 0.2550 0.048 Uiso calc R 1 1
C C11 0.3149(2) 0.1822(4) 0.40202(9) 0.0216(6) Uani d . 1 1
H H11 0.3262 0.1544 0.4317 0.026 Uiso calc R 1 1
C C13 0.1194(2) 0.1650(4) 0.41533(10) 0.0287(7) Uani d . 1 1
H H13A 0.1452 0.1305 0.4442 0.043 Uiso calc R 1 1
H H13B 0.0736 0.0673 0.4035 0.043 Uiso calc R 1 1
H H13C 0.0765 0.2776 0.4173 0.043 Uiso calc R 1 1
C C12 0.1888(2) 0.2409(5) 0.34251(10) 0.0323(8) Uani d . 1 1
H H12A 0.2567 0.2747 0.3277 0.048 Uiso calc R 1 1
H H12B 0.1377 0.3439 0.3418 0.048 Uiso calc R 1 1
H H12C 0.1558 0.1356 0.3280 0.048 Uiso calc R 1 1
N N1 0.40009(18) 0.2074(3) 0.37699(7) 0.0216(5) Uani d . 1 1
N N2 0.21291(18) 0.1943(3) 0.38709(7) 0.0218(5) Uani d . 1 1
O O1 0.70690(16) 0.0608(3) 0.50809(6) 0.0285(5) Uani d . 1 1
O O2 0.63937(18) 0.1686(3) 0.29724(6) 0.0308(5) Uani d . 1 1
O O3 0.54047(16) 0.4187(3) 0.31356(6) 0.0244(5) Uani d . 1 1
S S1 0.53616(5) 0.13387(10) 0.44751(2) 0.0202(2) Uani d . 1 1

loop_
_atom_site_aniso_label
_atom_site_aniso_U_11
_atom_site_aniso_U_22
_atom_site_aniso_U_33
_atom_site_aniso_U_12
_atom_site_aniso_U_13
_atom_site_aniso_U_23
C1 0.0151(15) 0.0206(15) 0.0301(16) -0.0008(11) 0.0015(11) -0.0017(12)
C2 0.0147(14) 0.0169(14) 0.0267(15) 0.0005(11) -0.0003(11) -0.0026(11)
C3 0.0166(15) 0.0142(14) 0.0270(15) 0.0008(10) 0.0002(11) -0.0016(11)
C4 0.0154(15) 0.0127(14) 0.0308(15) -0.0002(10) -0.0009(11) -0.0039(11)
C5 0.0125(14) 0.0223(15) 0.0220(14) 0.0018(11) 0.0012(11) -0.0017(11)
C6 0.0176(15) 0.0189(15) 0.0268(15) 0.0001(11) -0.0015(12) -0.0001(11)
C7 0.0170(15) 0.0281(16) 0.0304(16) -0.0015(12) -0.0037(12) 0.0031(12)
C8 0.0133(14) 0.0197(15) 0.0278(16) -0.0041(11) -0.0025(12) -0.0015(12)
C9 0.0231(16) 0.0261(16) 0.0262(15) -0.0016(12) -0.0041(12) 0.0043(12)
C10 0.0262(17) 0.0424(19) 0.0276(16) -0.0008(14) -0.0002(14) 0.0053(14)
C11 0.0165(15) 0.0236(15) 0.0248(15) 0.0010(11) -0.0026(12) 0.0007(12)
C13 0.0131(15) 0.0363(18) 0.0368(18) -0.0005(12) 0.0015(13) 0.0009(14)
C12 0.0196(16) 0.043(2) 0.0341(18) 0.0057(13) -0.0040(13) -0.0024(15)
N1 0.0140(13) 0.0235(13) 0.0275(13) 0.0013(10) -0.0003(10) 0.0009(10)
N2 0.0130(12) 0.0285(14) 0.0240(12) 0.0006(10) 0.0000(10) 0.0005(10)
O1 0.0216(11) 0.0385(13) 0.0254(11) -0.0008(9) -0.0010(9) 0.0059(9)
O2 0.0307(12) 0.0372(13) 0.0245(11) 0.0088(10) -0.0012(9) -0.0060(9)
O3 0.0225(11) 0.0257(11) 0.0251(11) 0.0029(8) 0.0001(8) 0.0028(9)
S1 0.0121(4) 0.0250(4) 0.0237(4) -0.0003(3) 0.0004(3) 0.0017(3)

loop_
_atom_type_symbol
_atom_type_description
_atom_type_scat_dispersion_real
_atom_type_scat_dispersion_imag
_atom_type_scat_source
C C 0.0033 0.0016 'International Tables Vol C Tables 4.2.6.8 and 6.1.1.4'
H H 0.0000 0.0000 'International Tables Vol C Tables 4.2.6.8 and 6.1.1.4'
N N 0.0061 0.0033 'International Tables Vol C Tables 4.2.6.8 and 6.1.1.4'
O O 0.0106 0.0060 'International Tables Vol C Tables 4.2.6.8 and 6.1.1.4'
S S 0.1246 0.1234 'International Tables Vol C Tables 4.2.6.8 and 6.1.1.4'

loop_
_geom_angle_atom_site_label_1
_geom_angle_atom_site_label_2
_geom_angle_atom_site_label_3
_geom_angle
C4 C1 H1A 109.5
C4 C1 H1B 109.5
H1A C1 H1B 109.5
C4 C1 H1C 109.5
H1A C1 H1C 109.5
H1B C1 H1C 109.5
N1 C2 C3 123.4(3)
N1 C2 S1 126.5(2)
C3 C2 S1 110.1(2)
C2 C3 C4 114.7(3)
C2 C3 C8 122.0(2)
C4 C3 C8 122.9(2)
C5 C4 C3 111.5(2)
C5 C4 C1 126.8(2)
C3 C4 C1 121.6(3)
C4 C5 C6 133.2(3)
C4 C5 S1 112.1(2)
C6 C5 S1 114.7(2)
O1 C6 C5 119.7(3)
O1 C6 C7 120.2(2)
C5 C6 C7 120.1(2)
C6 C7 H7A 109.5
C6 C7 H7B 109.5
H7A C7 H7B 109.5
C6 C7 H7C 109.5
H7A C7 H7C 109.5
H7B C7 H7C 109.5
O2 C8 O3 123.7(3)
O2 C8 C3 123.8(3)
O3 C8 C3 112.5(2)
O3 C9 C10 111.8(2)
O3 C9 H9A 109.2
C10 C9 H9A 109.2
O3 C9 H9B 109.2
C10 C9 H9B 109.2
H9A C9 H9B 107.9
C9 C10 H10A 109.5
C9 C10 H10B 109.5
H10A C10 H10B 109.5
C9 C10 H10C 109.5
H10A C10 H10C 109.5
H10B C10 H10C 109.5
N1 C11 N2 121.9(3)
N1 C11 H11 119.0
N2 C11 H11 119.0
N2 C13 H13A 109.5
N2 C13 H13B 109.5
H13A C13 H13B 109.5
N2 C13 H13C 109.5
H13A C13 H13C 109.5
H13B C13 H13C 109.5
N2 C12 H12A 109.5
N2 C12 H12B 109.5
H12A C12 H12B 109.5
N2 C12 H12C 109.5
H12A C12 H12C 109.5
H12B C12 H12C 109.5
C11 N1 C2 119.2(2)
C11 N2 C12 122.3(2)
C11 N2 C13 121.1(2)
C12 N2 C13 116.5(2)
C8 O3 C9 116.3(2)
C2 S1 C5 91.56(13)

loop_
_geom_bond_atom_site_label_1
_geom_bond_atom_site_label_2
_geom_bond_distance
C1 C4 1.504(4)
C1 H1A 0.9800
C1 H1B 0.9800
C1 H1C 0.9800
C2 N1 1.372(3)
C2 C3 1.388(4)
C2 S1 1.752(3)
C3 C4 1.422(4)
C3 C8 1.486(4)
C4 C5 1.385(4)
C5 C6 1.464(4)
C5 S1 1.752(3)
C6 O1 1.235(3)
C6 C7 1.501(4)
C7 H7A 0.9800
C7 H7B 0.9800
C7 H7C 0.9800
C8 O2 1.210(3)
C8 O3 1.343(3)
C9 O3 1.458(3)
C9 C10 1.504(4)
C9 H9A 0.9900
C9 H9B 0.9900
C10 H10A 0.9800
C10 H10B 0.9800
C10 H10C 0.9800
C11 N1 1.310(3)
C11 N2 1.332(3)
C11 H11 0.9500
C13 N2 1.454(4)
C13 H13A 0.9800
C13 H13B 0.9800
C13 H13C 0.9800
C12 N2 1.450(4)
C12 H12A 0.9800
C12 H12B 0.9800
C12 H12C 0.9800

loop_
_geom_hbond_atom_site_label_D
_geom_hbond_atom_site_label_H
_geom_hbond_atom_site_label_A
_geom_hbond_site_symmetry_A
_geom_hbond_distance_DH
_geom_hbond_distance_HA
_geom_hbond_distance_DA
_geom_hbond_angle_DHA
C9 H9A O2 4_655 0.99 2.45 3.270(3) 139
C11 H11 O1 5_656 0.95 2.47 3.312(4) 147
C7 H7C Cg 3_565 0.98 2.86 3.693(2) 143

loop_
_geom_torsion_atom_site_label_1
_geom_torsion_atom_site_label_2
_geom_torsion_atom_site_label_3
_geom_torsion_atom_site_label_4
_geom_torsion
N1 C2 C3 C4 -178.5(2)
S1 C2 C3 C4 -0.6(3)
N1 C2 C3 C8 -5.4(4)
S1 C2 C3 C8 172.5(2)
C2 C3 C4 C5 0.0(3)
C8 C3 C4 C5 -173.0(2)
C2 C3 C4 C1 -179.7(2)
C8 C3 C4 C1 7.3(4)
C3 C4 C5 C6 177.1(3)
C1 C4 C5 C6 -3.2(5)
C3 C4 C5 S1 0.6(3)
C1 C4 C5 S1 -179.8(2)
C4 C5 C6 O1 -176.9(3)
S1 C5 C6 O1 -0.4(3)
C4 C5 C6 C7 1.8(5)
S1 C5 C6 C7 178.2(2)
C2 C3 C8 O2 -117.1(3)
C4 C3 C8 O2 55.5(4)
C2 C3 C8 O3 63.5(3)
C4 C3 C8 O3 -124.0(3)
N2 C11 N1 C2 178.5(2)
C3 C2 N1 C11 -176.6(3)
S1 C2 N1 C11 5.8(4)
N1 C11 N2 C12 -1.7(4)
N1 C11 N2 C13 179.7(3)
O2 C8 O3 C9 2.1(4)
C3 C8 O3 C9 -178.4(2)
C10 C9 O3 C8 -83.4(3)
N1 C2 S1 C5 178.6(2)
C3 C2 S1 C5 0.7(2)
C4 C5 S1 C2 -0.8(2)
C6 C5 S1 C2 -178.0(2)
